data_7231016
loop_
_publ_author_name
'Clulow, Rebecca'
'Lightfoot, Philip'

_publ_section_title
;
 New sarcosine--metal halide complexes related to ferroelectric TSCC
;
_journal_issue 28
_journal_name_full CrystEngComm
_journal_page_first 4012
_journal_paper_doi 10.1039/C8CE00719E
_journal_volume 20
_journal_year 2018
_chemical_formula_moiety 'C9 H21 N3 O6 Sr, 2(Br)'
_chemical_formula_sum 'C9 H21 Br2 N3 O6 Sr'
_chemical_formula_weight 514.73
_space_group_crystal_system orthorhombic
_space_group_IT_number 61
_space_group_name_Hall '-P 2bc 2ac'
_space_group_name_H-M_alt 'P c a b'
_symmetry_space_group_name_Hall '-P 2bc 2ac'
_symmetry_space_group_name_H-M 'P c a b'
_atom_sites_solution_hydrogens difmap
_audit_creation_method SHELXL-2014/7
_audit_update_record
;
2018-05-03 deposited with the CCDC.
2018-06-25 downloaded from the CCDC.
;
_cell_angle_alpha 90
_cell_angle_beta 90
_cell_angle_gamma 90
_cell_formula_units_Z 8
_cell_length_a 8.8611(6)
_cell_length_b 10.5404(7)
_cell_length_c 36.6110(3)
_cell_measurement_reflns_used 893
_cell_measurement_temperature 293(2)
_cell_measurement_theta_max 27.5
_cell_measurement_theta_min 1.7
_cell_volume 3419.5(3)
_computing_structure_refinement 'SHELXL-2014/7 (Sheldrick, 2014)'
_diffrn_ambient_temperature 293(2)
_diffrn_detector_area_resol_mean 13.6612
_diffrn_measured_fraction_theta_full 0.998
_diffrn_measured_fraction_theta_max 0.998
_diffrn_measurement_device_type 'Rigaku Mercury2 (2x2 bin mode)'
_diffrn_measurement_method 'profile data from \w-scans'
_diffrn_radiation_type MoK\a
_diffrn_radiation_wavelength 0.71075
_diffrn_reflns_av_R_equivalents 0.0815
_diffrn_reflns_av_unetI/netI 0.0401
_diffrn_reflns_Laue_measured_fraction_full 0.998
_diffrn_reflns_Laue_measured_fraction_max 0.998
_diffrn_reflns_limit_h_max 11
_diffrn_reflns_limit_h_min -11
_diffrn_reflns_limit_k_max 13
_diffrn_reflns_limit_k_min -13
_diffrn_reflns_limit_l_max 47
_diffrn_reflns_limit_l_min -47
_diffrn_reflns_number 31978
_diffrn_reflns_point_group_measured_fraction_full 0.998
_diffrn_reflns_point_group_measured_fraction_max 0.998
_diffrn_reflns_theta_full 25.242
_diffrn_reflns_theta_max 27.500
_diffrn_reflns_theta_min 2.225
_diffrn_source 'Sealed Tube'
_exptl_absorpt_coefficient_mu 7.854
_exptl_absorpt_correction_T_max 1.000
_exptl_absorpt_correction_T_min 0.771
_exptl_absorpt_correction_type multi-scan
_exptl_absorpt_process_details
'The program SADABS-2008/1 - G.M. Sheldrick was used to apply a multi-scan absorption correction.'
_exptl_crystal_colour colourless
_exptl_crystal_density_diffrn 2.000
_exptl_crystal_description block
_exptl_crystal_F_000 2016
_exptl_crystal_size_max 0.22
_exptl_crystal_size_mid 0.18
_exptl_crystal_size_min 0.12
_refine_diff_density_max 1.574
_refine_diff_density_min -1.696
_refine_diff_density_rms 0.154
_refine_ls_extinction_method none
_refine_ls_goodness_of_fit_ref 1.165
_refine_ls_hydrogen_treatment refall
_refine_ls_matrix_type full
_refine_ls_number_parameters 274
_refine_ls_number_reflns 3923
_refine_ls_number_restraints 0
_refine_ls_restrained_S_all 1.165
_refine_ls_R_factor_all 0.0845
_refine_ls_R_factor_gt 0.0501
_refine_ls_shift/su_max 0.001
_refine_ls_shift/su_mean 0.000
_refine_ls_structure_factor_coef Fsqd
_refine_ls_weighting_details 'w=1/[\s^2^(Fo^2^)+(0.1000P)^2^] where P=(Fo^2^+2Fc^2^)/3'
_refine_ls_weighting_scheme calc
_refine_ls_wR_factor_gt 0.1551
_refine_ls_wR_factor_ref 0.1782
_reflns_Friedel_coverage 0.000
_reflns_number_gt 2664
_reflns_number_total 3923
_reflns_threshold_expression 'I > 2\s(I)'
_cod_data_source_file c8ce00719e2.cif
_cod_data_source_block shelx_CCDC13
_cod_depositor_comments
;
The following automatic conversions were performed:

'_space_group_crystal_system' value 'Orthorhombic' changed to
'orthorhombic' according to
/home/data/users/saulius/crontab/automatic-downloads/rss-feeds/RSC/lib/dictionaries/cif_core.dic
dictionary named 'cif_core.dic' version 2.4.2 from 2011-04-26.

Automatic conversion script
Id: cif_fix_values 4973 2017-02-22 13:04:09Z antanas 

 Adding full bibliography for 7231003--7231021.cif.
;
_cod_database_code 7231016
_shelx_shelxl_version_number 2014/7
_shelx_space_group_comment
;
The symmetry employed for this shelxl refinement is uniquely defined
by the following loop, which should always be used as a source of
symmetry information in preference to the above space-group names.
They are only intended as comments.
;

loop_
_space_group_symop_operation_xyz
'x, y, z'
'-x, -y+1/2, z+1/2'
'x+1/2, -y, -z+1/2'
'-x+1/2, y+1/2, -z'
'-x, -y, -z'
'x, y-1/2, -z-1/2'
'-x-1/2, y, z-1/2'
'x-1/2, -y-1/2, z'

loop_
_atom_site_label
_atom_site_type_symbol
_atom_site_fract_x
_atom_site_fract_y
_atom_site_fract_z
_atom_site_U_iso_or_equiv
_atom_site_adp_type
_atom_site_occupancy
_atom_site_site_symmetry_order
_atom_site_calc_flag
Sr2 Sr 0.04518(7) -0.26009(5) 0.62479(2) 0.0206(2) Uani 1 1 d
Br1A Br 0.00657(7) 0.27823(8) 0.54351(2) 0.0368(2) Uani 1 1 d
Br1B Br 0.03484(9) 0.24684(6) 0.70909(2) 0.0340(2) Uani 1 1 d
O1 O 0.2382(8) -0.0900(5) 0.61745(15) 0.076(2) Uani 1 1 d
O2 O 0.4557(7) -0.0088(5) 0.63483(15) 0.0509(13) Uani 1 1 d
C1 C 0.3242(10) -0.0008(6) 0.62558(16) 0.0382(18) Uani 1 1 d
C2 C 0.2521(7) 0.1310(6) 0.62452(19) 0.0313(14) Uani 1 1 d
N1 N 0.3679(6) 0.2315(5) 0.62701(15) 0.0281(11) Uani 1 1 d
C3 C 0.3050(11) 0.3610(7) 0.6263(2) 0.0432(19) Uani 1 1 d
O3A O -0.1175(7) -0.1471(6) 0.58206(16) 0.0739(19) Uani 1 1 d
O4A O -0.3581(6) -0.1384(5) 0.56539(13) 0.0520(14) Uani 1 1 d
C4A C -0.2208(9) -0.1182(6) 0.56101(19) 0.0356(16) Uani 1 1 d
C5A C -0.1701(7) -0.0487(7) 0.52696(17) 0.0290(14) Uani 1 1 d
N2A N -0.2995(6) -0.0087(5) 0.50421(14) 0.0278(11) Uani 1 1 d
C6A C -0.2563(11) 0.0638(9) 0.4713(2) 0.043(2) Uani 1 1 d
O3B O 0.2702(6) -0.3266(5) 0.66201(14) 0.0560(15) Uani 1 1 d
O4B O 0.4893(6) -0.3631(6) 0.68660(15) 0.0661(18) Uani 1 1 d
C4B C 0.3516(8) -0.3704(6) 0.68656(18) 0.0329(15) Uani 1 1 d
C5B C 0.2727(7) -0.4359(6) 0.71782(18) 0.0294(14) Uani 1 1 d
N2B N 0.3818(7) -0.4863(5) 0.74473(15) 0.0308(12) Uani 1 1 d
C6B C 0.3095(10) -0.5510(8) 0.7764(2) 0.0436(19) Uani 1 1 d
H1A H 0.201(7) 0.138(7) 0.600(2) 0.041(19) Uiso 1 1 d
H1B H 0.172(9) 0.155(8) 0.642(2) 0.06(3) Uiso 1 1 d
H2A H 0.440(7) 0.217(6) 0.6040(18) 0.031(17) Uiso 1 1 d
H2B H 0.431(10) 0.218(9) 0.645(3) 0.08(3) Uiso 1 1 d
H3A H 0.247(8) 0.357(6) 0.6071(19) 0.031(19) Uiso 1 1 d
H3B H 0.237(9) 0.380(7) 0.645(2) 0.05(2) Uiso 1 1 d
H4 H 0.367(16) 0.425(15) 0.622(3) 0.15(6) Uiso 1 1 d
H5A H -0.100(7) 0.028(7) 0.5340(17) 0.036(18) Uiso 1 1 d
H6A H -0.112(7) -0.101(6) 0.5153(18) 0.030(18) Uiso 1 1 d
H7A H -0.385(7) 0.043(6) 0.5207(17) 0.038(18) Uiso 1 1 d
H8A H -0.350(7) -0.073(6) 0.4970(17) 0.028(18) Uiso 1 1 d
H9A H -0.211(7) 0.138(7) 0.4777(18) 0.028(18) Uiso 1 1 d
H10A H -0.212(7) 0.021(6) 0.4540(18) 0.026(18) Uiso 1 1 d
H11A H -0.322(8) 0.084(7) 0.456(2) 0.04(2) Uiso 1 1 d
H5B H 0.203(8) -0.383(7) 0.733(2) 0.05(2) Uiso 1 1 d
H6B H 0.195(8) -0.514(7) 0.7127(18) 0.04(2) Uiso 1 1 d
H7B H 0.442(6) -0.428(6) 0.7504(15) 0.013(14) Uiso 1 1 d
H8B H 0.435(7) -0.547(6) 0.7325(16) 0.024(16) Uiso 1 1 d
H9B H 0.246(9) -0.502(8) 0.790(2) 0.05(2) Uiso 1 1 d
H10B H 0.250(8) -0.639(7) 0.7709(18) 0.04(2) Uiso 1 1 d
H11B H 0.371(12) -0.573(11) 0.792(3) 0.10(4) Uiso 1 1 d

loop_
_atom_site_aniso_label
_atom_site_aniso_U_11
_atom_site_aniso_U_22
_atom_site_aniso_U_33
_atom_site_aniso_U_23
_atom_site_aniso_U_13
_atom_site_aniso_U_12
Sr2 0.0264(3) 0.0158(3) 0.0195(3) 0.0006(2) -0.0020(2) -0.00036(19)
Br1A 0.0445(5) 0.0329(4) 0.0332(4) 0.0037(3) 0.0014(3) -0.0019(3)
Br1B 0.0401(4) 0.0294(4) 0.0325(4) 0.0010(3) -0.0004(3) 0.0020(2)
O1 0.139(6) 0.037(3) 0.053(3) 0.004(3) 0.003(4) -0.047(4)
O2 0.054(3) 0.028(3) 0.070(4) 0.001(2) 0.006(3) 0.010(2)
C1 0.065(5) 0.026(3) 0.024(3) -0.001(3) 0.009(3) -0.015(3)
C2 0.030(4) 0.028(3) 0.036(4) -0.005(3) 0.001(3) -0.005(3)
N1 0.029(3) 0.019(2) 0.036(3) -0.002(2) -0.003(2) -0.002(2)
C3 0.064(6) 0.023(4) 0.043(5) -0.006(3) -0.003(4) 0.015(3)
O3A 0.098(5) 0.072(4) 0.052(4) 0.021(3) -0.028(3) 0.024(4)
O4A 0.061(4) 0.055(3) 0.040(3) 0.018(2) 0.022(3) 0.005(3)
C4A 0.058(5) 0.020(3) 0.028(3) 0.005(3) 0.000(3) 0.010(3)
C5A 0.027(3) 0.032(4) 0.028(3) 0.002(3) -0.001(3) 0.001(3)
N2A 0.027(3) 0.030(3) 0.026(3) 0.006(2) -0.003(2) -0.003(2)
C6A 0.061(5) 0.046(5) 0.023(4) 0.018(4) 0.001(4) -0.004(4)
O3B 0.058(3) 0.060(4) 0.050(3) 0.020(3) -0.015(3) 0.011(3)
O4B 0.033(3) 0.107(5) 0.058(3) 0.044(4) -0.004(3) -0.008(3)
C4B 0.040(4) 0.025(3) 0.034(4) 0.002(3) -0.004(3) 0.004(3)
C5B 0.030(3) 0.028(3) 0.031(3) 0.000(3) 0.001(3) 0.000(3)
N2B 0.037(3) 0.026(3) 0.030(3) 0.005(2) 0.001(2) -0.005(2)
C6B 0.048(5) 0.046(5) 0.036(4) 0.009(4) 0.008(4) -0.008(4)

loop_
_atom_type_symbol
_atom_type_description
_atom_type_scat_dispersion_real
_atom_type_scat_dispersion_imag
_atom_type_scat_source
Sr Sr -1.5307 3.2498 'International Tables Vol C Tables 4.2.6.8 and 6.1.1.4'
Br Br -0.2901 2.4595 'International Tables Vol C Tables 4.2.6.8 and 6.1.1.4'
C C 0.0033 0.0016 'International Tables Vol C Tables 4.2.6.8 and 6.1.1.4'
N N 0.0061 0.0033 'International Tables Vol C Tables 4.2.6.8 and 6.1.1.4'
O O 0.0106 0.0060 'International Tables Vol C Tables 4.2.6.8 and 6.1.1.4'
H H 0.0000 0.0000 'International Tables Vol C Tables 4.2.6.8 and 6.1.1.4'

loop_
_geom_angle_atom_site_label_1
_geom_angle_atom_site_label_2
_geom_angle_atom_site_label_3
_geom_angle
_geom_angle_site_symmetry_1
_geom_angle_site_symmetry_3
O3A Sr2 O1 89.1(2) . .
O3A Sr2 O3B 162.3(2) . .
O1 Sr2 O3B 73.4(2) . .
O3A Sr2 O4A 81.8(2) . 8_655
O1 Sr2 O4A 88.81(18) . 8_655
O3B Sr2 O4A 94.48(19) . 8_655
O3A Sr2 O2 111.7(2) . 8
O1 Sr2 O2 154.5(2) . 8
O3B Sr2 O2 84.46(19) . 8
O4A Sr2 O2 80.25(17) 8_655 8
O3A Sr2 O4B 101.4(2) . 8
O1 Sr2 O4B 82.43(19) . 8
O3B Sr2 O4B 79.77(18) . 8
O4A Sr2 O4B 170.59(17) 8_655 8
O2 Sr2 O4B 106.4(2) 8 8
O3A Sr2 O3B 69.84(19) . 8
O1 Sr2 O3B 113.3(2) . 8
O3B Sr2 O3B 119.5(2) . 8
O4A Sr2 O3B 142.98(16) 8_655 8
O2 Sr2 O3B 88.45(17) 8 8
O4B Sr2 O3B 45.40(14) 8 8
O3A Sr2 C4B 85.7(2) . 8
O1 Sr2 C4B 97.87(19) . 8
O3B Sr2 C4B 99.46(18) . 8
O4A Sr2 C4B 165.77(17) 8_655 8
O2 Sr2 C4B 98.16(17) 8 8
O4B Sr2 C4B 22.25(15) 8 8
O3B Sr2 C4B 23.16(15) 8 8
O3A Sr2 O1 71.37(19) . 8
O1 Sr2 O1 160.4(2) . 8
O3B Sr2 O1 126.13(17) . 8
O4A Sr2 O1 90.40(16) 8_655 8
O2 Sr2 O1 43.71(16) 8 8
O4B Sr2 O1 99.00(16) 8 8
O3B Sr2 O1 58.70(14) 8 8
C4B Sr2 O1 79.08(15) 8 8
O3A Sr2 C1 91.7(2) . 8
O1 Sr2 C1 171.89(19) . 8
O3B Sr2 C1 105.14(18) . 8
O4A Sr2 C1 83.32(16) 8_655 8
O2 Sr2 C1 21.17(16) 8 8
O4B Sr2 C1 105.30(18) 8 8
O3B Sr2 C1 74.49(16) 8 8
C4B Sr2 C1 90.23(16) 8 8
O1 Sr2 C1 22.64(16) 8 8
O3A Sr2 C4A 96.0(2) . 8_655
O1 Sr2 C4A 77.13(19) . 8_655
O3B Sr2 C4A 77.40(18) . 8_655
O4A Sr2 C4A 18.56(17) 8_655 8_655
O2 Sr2 C4A 85.90(16) 8 8_655
O4B Sr2 C4A 152.84(17) 8 8_655
O3B Sr2 C4A 161.54(16) 8 8_655
C4B Sr2 C4A 174.65(17) 8 8_655
O1 Sr2 C4A 106.27(15) 8 8_655
C1 Sr2 C4A 94.76(16) 8 8_655
O3A Sr2 Sr2 124.55(16) . 8_655
O1 Sr2 Sr2 43.94(18) . 8_655
O3B Sr2 Sr2 38.87(13) . 8_655
O4A Sr2 Sr2 71.76(13) 8_655 8_655
O2 Sr2 Sr2 110.55(13) 8 8_655
O4B Sr2 Sr2 99.37(11) 8 8_655
O3B Sr2 Sr2 144.44(9) 8 8_655
C4B Sr2 Sr2 121.49(12) 8 8_655
O1 Sr2 Sr2 152.20(9) 8 8_655
C1 Sr2 Sr2 130.59(13) 8 8_655
C4A Sr2 Sr2 53.47(12) 8_655 8_655
C1 O1 Sr2 159.5(5) . .
C1 O1 Sr2 80.2(5) . 8_655
Sr2 O1 Sr2 102.8(2) . 8_655
C1 O2 Sr2 108.6(5) . 8_655
O2 C1 O1 126.8(8) . .
O2 C1 C2 118.1(6) . .
O1 C1 C2 115.1(7) . .
O2 C1 Sr2 50.2(4) . 8_655
O1 C1 Sr2 77.1(5) . 8_655
C2 C1 Sr2 166.7(5) . 8_655
N1 C2 C1 111.1(5) . .
C3 N1 C2 113.6(6) . .
C4A O3A Sr2 163.6(6) . .
C4A O4A Sr2 120.4(4) . 8
O3A C4A O4A 127.0(7) . .
O3A C4A C5A 114.4(7) . .
O4A C4A C5A 118.6(6) . .
O3A C4A Sr2 86.0(5) . 8
O4A C4A Sr2 41.0(3) . 8
C5A C4A Sr2 159.3(5) . 8
N2A C5A C4A 111.8(5) . .
C6A N2A C5A 114.0(6) . .
C4B O3B Sr2 163.0(5) . .
C4B O3B Sr2 88.3(4) . 8_655
Sr2 O3B Sr2 108.63(17) . 8_655
C4B O4B Sr2 102.5(4) . 8_655
O4B C4B O3B 123.8(7) . .
O4B C4B C5B 119.4(6) . .
O3B C4B C5B 116.8(6) . .
O4B C4B Sr2 55.3(3) . 8_655
O3B C4B Sr2 68.6(4) . 8_655
C5B C4B Sr2 174.6(5) . 8_655
N2B C5B C4B 111.5(5) . .
C5B N2B C6B 113.7(6) . .

loop_
_geom_bond_atom_site_label_1
_geom_bond_atom_site_label_2
_geom_bond_distance
_geom_bond_site_symmetry_2
Sr2 O3A 2.438(5) .
Sr2 O1 2.492(6) .
Sr2 O3B 2.515(5) .
Sr2 O4A 2.570(5) 8_655
Sr2 O2 2.587(5) 8
Sr2 O4B 2.656(5) 8
Sr2 O3B 2.937(6) 8
Sr2 C4B 3.154(7) 8
Sr2 O1 3.157(8) 8
Sr2 C1 3.192(8) 8
Sr2 C4A 3.376(7) 8_655
Sr2 Sr2 4.4356(3) 8_655
O1 C1 1.247(9) .
O1 Sr2 3.157(8) 8_655
O2 C1 1.216(9) .
O2 Sr2 2.588(5) 8_655
C1 C2 1.529(10) .
C1 Sr2 3.192(8) 8_655
C2 N1 1.477(8) .
N1 C3 1.476(8) .
O3A C4A 1.235(9) .
O4A C4A 1.246(9) .
O4A Sr2 2.570(5) 8
C4A C5A 1.514(9) .
C4A Sr2 3.376(7) 8
C5A N2A 1.479(8) .
N2A C6A 1.476(8) .
O3B C4B 1.241(8) .
O3B Sr2 2.937(6) 8_655
O4B C4B 1.223(8) .
O4B Sr2 2.656(5) 8_655
C4B C5B 1.508(9) .
C4B Sr2 3.154(7) 8_655
C5B N2B 1.479(8) .
N2B C6B 1.489(9) .

loop_
_geom_hbond_atom_site_label_D
_geom_hbond_atom_site_label_H
_geom_hbond_atom_site_label_A
_geom_hbond_distance_DH
_geom_hbond_distance_HA
_geom_hbond_distance_DA
_geom_hbond_angle_DHA
_geom_hbond_site_symmetry_A
N1 H2A Br1A 1.07(6) 2.29(7) 3.296(5) 156(5) 8_665
N1 H2B Br1B 0.87(9) 2.55(10) 3.357(6) 154(8) 8_665
N2A H7A Br1A 1.11(7) 2.28(7) 3.305(6) 153(5) 8_565
N2A H8A Br1A 0.85(6) 2.57(7) 3.386(6) 161(6) 4_446
N2B H7B Br1B 0.84(6) 2.55(6) 3.327(6) 153(5) 3_556
N2B H8B Br1B 0.91(6) 2.44(6) 3.329(6) 165(5) 8_655
